data_1502022
loop_
_publ_author_name
'Breuning, M Andr\'e'
'Harms, Klaus'
'Koert, Ulrich'

_publ_section_title
;
 The imidato-alkenyllithium route for the synthesis of the
 isoquinocycline-pyrrolopyrrole substructure.
;
_journal_issue 6
_journal_name_full 'Organic letters'
_journal_page_first 1402
_journal_page_last 1405
_journal_paper_doi 10.1021/ol200085g
_journal_volume 13
_journal_year 2011
_chemical_compound_source 'synthesis as described'
_chemical_formula_moiety 'C31 H40 N2 O5 S Si, 0.5(C4 H8 O2)'
_chemical_formula_sum 'C33 H44 N2 O6 S Si'
_chemical_formula_weight 624.85
_chemical_name_systematic ?
_space_group_IT_number 2
_symmetry_cell_setting triclinic
_symmetry_Int_Tables_number 2
_symmetry_space_group_name_Hall '-P 1'
_symmetry_space_group_name_H-M 'P -1'
_atom_sites_solution_hydrogens geom
_atom_sites_solution_primary direct
_atom_sites_solution_secondary difmap
_audit_creation_date 2011-01-11T14:22:40-00:00
_audit_creation_method 'WinGX routine CIF_UPDATE'
_cell_angle_alpha 79.724(6)
_cell_angle_beta 89.131(6)
_cell_angle_gamma 71.349(5)
_cell_formula_units_Z 2
_cell_length_a 10.6719(7)
_cell_length_b 12.0517(8)
_cell_length_c 13.6594(10)
_cell_measurement_reflns_used 16455
_cell_measurement_temperature 100(2)
_cell_measurement_theta_max 25
_cell_measurement_theta_min 4.5
_cell_measurement_wavelength 0.71073
_cell_volume 1636.2(2)
_computing_cell_refinement 'STOE X-AREA'
_computing_data_collection 'STOE X-AREA'
_computing_data_reduction 'STOE X-AREA'
_computing_molecular_graphics 'DIAMOND 3.2'
_computing_publication_material 'WinGX publication routines (Farrugia, 1999)'
_computing_structure_refinement 'SHELXL-97 (Sheldrick, 2008)'
_computing_structure_solution 'SUPERFLIP (Palatinus & Chapuis, 2007)'
_diffrn_ambient_temperature 100(2)
_diffrn_measured_fraction_theta_full 0.993
_diffrn_measured_fraction_theta_max 0.993
_diffrn_measurement_device_type 'STOE IPDS 2T'
_diffrn_radiation_monochromator graphite
_diffrn_radiation_probe x-ray
_diffrn_radiation_type MoK\a
_diffrn_radiation_wavelength 0.71073
_diffrn_reflns_av_R_equivalents 0.0423
_diffrn_reflns_av_unetI/netI 0.0376
_diffrn_reflns_limit_h_max 12
_diffrn_reflns_limit_h_min -12
_diffrn_reflns_limit_k_max 14
_diffrn_reflns_limit_k_min -14
_diffrn_reflns_limit_l_max 16
_diffrn_reflns_limit_l_min -16
_diffrn_reflns_number 16685
_diffrn_reflns_theta_full 25
_diffrn_reflns_theta_max 25
_diffrn_reflns_theta_min 4.64
_exptl_absorpt_coefficient_mu 0.181
_exptl_absorpt_correction_T_max 1.0003
_exptl_absorpt_correction_T_min 0.9089
_exptl_absorpt_correction_type multi-scan
_exptl_absorpt_process_details 'c.f. R.H. Blessing, Acta Cryst. (1995), A51, 33-38'
_exptl_crystal_colour colourless
_exptl_crystal_density_diffrn 1.268
_exptl_crystal_density_method 'not measured'
_exptl_crystal_description prism
_exptl_crystal_F_000 668
_exptl_crystal_size_max 0.38
_exptl_crystal_size_mid 0.3
_exptl_crystal_size_min 0.16
_refine_diff_density_max 0.301
_refine_diff_density_min -0.328
_refine_diff_density_rms 0.041
_refine_ls_extinction_coef 0.0068(17)
_refine_ls_extinction_expression Fc^*^=kFc[1+0.001xFc^2^\l^3^/sin(2\q)]^-1/4^
_refine_ls_extinction_method SHELXL
_refine_ls_goodness_of_fit_ref 1.044
_refine_ls_hydrogen_treatment noref
_refine_ls_matrix_type full
_refine_ls_number_parameters 420
_refine_ls_number_reflns 5729
_refine_ls_number_restraints 0
_refine_ls_restrained_S_all 1.044
_refine_ls_R_factor_all 0.0433
_refine_ls_R_factor_gt 0.0336
_refine_ls_shift/su_max 0.001
_refine_ls_shift/su_mean 0
_refine_ls_structure_factor_coef Fsqd
_refine_ls_weighting_details 'calc w=1/[\s^2^(Fo^2^)+(0.0521P)^2^+0.2055P] where P=(Fo^2^+2Fc^2^)/3'
_refine_ls_weighting_scheme calc
_refine_ls_wR_factor_gt 0.0865
_refine_ls_wR_factor_ref 0.0893
_reflns_number_gt 4707
_reflns_number_total 5729
_reflns_threshold_expression >2\s(I)
_cod_data_source_file ol200085g_si_002.cif
_cod_data_source_block mab1014
_cod_original_cell_volume 1636.19(19)
_cod_database_code 1502022

loop_
_symmetry_equiv_pos_as_xyz
'x, y, z'
'-x, -y, -z'

loop_
_atom_site_label
_atom_site_type_symbol
_atom_site_fract_x
_atom_site_fract_y
_atom_site_fract_z
_atom_site_U_iso_or_equiv
_atom_site_adp_type
_atom_site_occupancy
_atom_site_symmetry_multiplicity
_atom_site_calc_flag
_atom_site_refinement_flags
_atom_site_disorder_assembly
_atom_site_disorder_group
C1 C 0.85027(15) 0.30573(13) 0.46079(11) 0.0210(3) Uani 1 1 d . . .
C2 C 0.72435(15) 0.31825(13) 0.51986(11) 0.0206(3) Uani 1 1 d . . .
H2 H 0.6972 0.3958 0.5439 0.025 Uiso 1 1 calc R . .
C3 C 0.61114(15) 0.31123(13) 0.45843(11) 0.0208(3) Uani 1 1 d . . .
C4 C 0.48173(16) 0.35020(14) 0.48975(12) 0.0251(4) Uani 1 1 d . . .
H4 H 0.4644 0.3826 0.549 0.03 Uiso 1 1 calc R . .
C5 C 0.37896(16) 0.34163(15) 0.43453(13) 0.0277(4) Uani 1 1 d . . .
H5 H 0.2912 0.3677 0.4564 0.033 Uiso 1 1 calc R . .
C6 C 0.40232(16) 0.29552(14) 0.34760(13) 0.0265(4) Uani 1 1 d . . .
H6 H 0.3311 0.2893 0.3104 0.032 Uiso 1 1 calc R . .
C7 C 0.53064(16) 0.25839(13) 0.31503(12) 0.0229(3) Uani 1 1 d . . .
C8 C 0.63648(15) 0.26547(13) 0.37078(12) 0.0203(3) Uani 1 1 d . . .
C9 C 0.77450(15) 0.23736(13) 0.33145(11) 0.0206(3) Uani 1 1 d . . .
H9 H 0.79 0.1823 0.2825 0.025 Uiso 1 1 calc R . .
C10 C 0.88076(15) 0.19416(14) 0.41587(12) 0.0220(3) Uani 1 1 d . . .
H10A H 0.8702 0.1263 0.4642 0.026 Uiso 1 1 calc R . .
H10B H 0.9711 0.1714 0.3904 0.026 Uiso 1 1 calc R . .
C11 C 0.79403(15) 0.35870(13) 0.28690(11) 0.0198(3) Uani 1 1 d . . .
C12 C 0.67680(15) 0.45042(13) 0.22851(11) 0.0201(3) Uani 1 1 d . . .
H12 H 0.6045 0.491 0.2641 0.024 Uiso 1 1 calc R . .
C13 C 0.66893(15) 0.47791(14) 0.12925(12) 0.0220(3) Uani 1 1 d . . .
C14 C 0.77314(16) 0.41707(15) 0.06340(12) 0.0261(4) Uani 1 1 d . . .
H14A H 0.8147 0.4745 0.028 0.031 Uiso 1 1 calc R . .
H14B H 0.7317 0.3884 0.013 0.031 Uiso 1 1 calc R . .
C15 C 0.87811(16) 0.31252(15) 0.12572(12) 0.0247(3) Uani 1 1 d . . .
H15A H 0.8461 0.2429 0.1377 0.03 Uiso 1 1 calc R . .
H15B H 0.9592 0.2915 0.0874 0.03 Uiso 1 1 calc R . .
C16 C 0.95904(16) 0.32087(15) 0.52131(12) 0.0264(4) Uani 1 1 d . . .
H16A H 0.9291 0.3999 0.5397 0.04 Uiso 1 1 calc R . .
H16B H 1.0378 0.3129 0.4817 0.04 Uiso 1 1 calc R . .
H16C H 0.9809 0.2596 0.5818 0.04 Uiso 1 1 calc R . .
C18 C 0.55595(17) 0.57286(15) 0.08050(12) 0.0252(4) Uani 1 1 d . . .
C19 C 0.45573(19) 0.21133(17) 0.16900(14) 0.0348(4) Uani 1 1 d . . .
H19A H 0.39 0.2909 0.1526 0.052 Uiso 1 1 calc R . .
H19B H 0.4144 0.156 0.2064 0.052 Uiso 1 1 calc R . .
H19C H 0.4896 0.1839 0.1075 0.052 Uiso 1 1 calc R . .
C20 C 0.75130(19) 0.35989(16) 0.75646(13) 0.0318(4) Uani 1 1 d . . .
H20A H 0.6892 0.4318 0.7168 0.048 Uiso 1 1 calc R . .
H20B H 0.8422 0.3585 0.7432 0.048 Uiso 1 1 calc R . .
H20C H 0.736 0.3599 0.8274 0.048 Uiso 1 1 calc R . .
C21 C 0.55388(16) 0.22379(15) 0.74594(13) 0.0278(4) Uani 1 1 d . . .
H21A H 0.536 0.1648 0.7122 0.042 Uiso 1 1 calc R . .
H21B H 0.4907 0.3028 0.7203 0.042 Uiso 1 1 calc R . .
H21C H 0.5446 0.2028 0.8177 0.042 Uiso 1 1 calc R . .
C22 C 0.84576(17) 0.08364(15) 0.79357(13) 0.0291(4) Uani 1 1 d . . .
C23 C 0.8034(2) -0.02289(17) 0.78188(19) 0.0505(6) Uani 1 1 d . . .
H23A H 0.8687 -0.0963 0.8168 0.076 Uiso 1 1 calc R . .
H23B H 0.7976 -0.0264 0.711 0.076 Uiso 1 1 calc R . .
H23C H 0.7167 -0.0144 0.8104 0.076 Uiso 1 1 calc R . .
C24 C 0.8469(2) 0.0929(2) 0.90436(15) 0.0542(6) Uani 1 1 d . . .
H24A H 0.8988 0.0158 0.9436 0.081 Uiso 1 1 calc R . .
H24B H 0.7559 0.1155 0.9266 0.081 Uiso 1 1 calc R . .
H24C H 0.8867 0.1535 0.9135 0.081 Uiso 1 1 calc R . .
C25 C 0.98604(19) 0.06354(18) 0.75707(17) 0.0435(5) Uani 1 1 d . . .
H25A H 0.9877 0.053 0.6875 0.065 Uiso 1 1 calc R . .
H25B H 1.047 -0.0079 0.7982 0.065 Uiso 1 1 calc R . .
H25C H 1.0134 0.1327 0.7621 0.065 Uiso 1 1 calc R . .
C26 C 0.92477(16) 0.56737(14) 0.19639(12) 0.0238(3) Uani 1 1 d . . .
C27 C 0.90648(17) 0.62800(15) 0.09823(13) 0.0284(4) Uani 1 1 d . . .
H27 H 0.9475 0.5887 0.046 0.034 Uiso 1 1 calc R . .
C28 C 0.82805(18) 0.74597(16) 0.07771(14) 0.0339(4) Uani 1 1 d . . .
H28 H 0.8147 0.7874 0.0107 0.041 Uiso 1 1 calc R . .
C29 C 0.76821(18) 0.80545(16) 0.15316(14) 0.0334(4) Uani 1 1 d . . .
C30 C 0.79089(18) 0.74364(16) 0.25107(14) 0.0321(4) Uani 1 1 d . . .
H30 H 0.7524 0.7836 0.3035 0.039 Uiso 1 1 calc R . .
C31 C 0.86827(17) 0.62540(15) 0.27328(13) 0.0265(4) Uani 1 1 d . . .
H31 H 0.8827 0.5842 0.3403 0.032 Uiso 1 1 calc R . .
C32 C 0.6814(2) 0.93388(17) 0.13015(18) 0.0476(5) Uani 1 1 d . . .
H32A H 0.6482 0.9604 0.1922 0.071 Uiso 0.5 1 calc PR . .
H32B H 0.6066 0.9417 0.0857 0.071 Uiso 0.5 1 calc PR . .
H32C H 0.7331 0.9831 0.0976 0.071 Uiso 0.5 1 calc PR . .
H32D H 0.6771 0.9631 0.0582 0.071 Uiso 0.5 1 calc PR . .
H32E H 0.7186 0.9817 0.1646 0.071 Uiso 0.5 1 calc PR . .
H32F H 0.5922 0.9404 0.1527 0.071 Uiso 0.5 1 calc PR . .
N1 N 0.91240(12) 0.33640(11) 0.22310(10) 0.0215(3) Uani 1 1 d . . .
N2 N 0.46790(15) 0.64956(13) 0.04069(11) 0.0330(3) Uani 1 1 d . . .
O1 O 0.81587(10) 0.40245(9) 0.37284(7) 0.0200(2) Uani 1 1 d . . .
O2 O 0.75717(11) 0.22174(9) 0.60373(8) 0.0223(2) Uani 1 1 d . . .
O3 O 0.56265(11) 0.21600(10) 0.22828(8) 0.0275(3) Uani 1 1 d . . .
O4 O 1.07890(11) 0.38687(11) 0.31837(8) 0.0297(3) Uani 1 1 d . . .
O5 O 1.09711(11) 0.38682(11) 0.13825(9) 0.0300(3) Uani 1 1 d . . .
Si1 Si 0.72553(4) 0.22581(4) 0.72216(3) 0.02091(12) Uani 1 1 d . . .
S2 S 1.01643(4) 0.41377(4) 0.22162(3) 0.02344(12) Uani 1 1 d . . .
O100 O 0.5896(5) 0.9498(4) 0.3756(4) 0.1033(15) Uani 0.5 1 d P A -1
O101 O 0.5 1 0.5 0.0619(7) Uani 1 2 d S . .
C101 C 0.7382(9) 0.9446(7) 0.5046(5) 0.0559(19) Uani 0.5 1 d P A -1
H10C H 0.8067 0.9167 0.46 0.084 Uiso 0.5 1 d PR A -1
H10D H 0.7517 0.8866 0.5649 0.084 Uiso 0.5 1 d PR A -1
H10E H 0.7409 1.0185 0.5198 0.084 Uiso 0.5 1 d PR A -1
C102 C 0.6090(4) 0.9625(3) 0.4554(3) 0.0364(9) Uani 0.5 1 d P A -1
C103 C 0.3729(4) 1.0124(3) 0.4739(3) 0.0313(8) Uani 0.5 1 d P A -1
H10F H 0.3697 0.9357 0.466 0.038 Uiso 0.5 1 d PR A -1
H10J H 0.3508 1.0638 0.4099 0.038 Uiso 0.5 1 d PR A -1
C104 C 0.2669(8) 1.0606(6) 0.5433(5) 0.0465(16) Uani 0.5 1 d P A -1
H10G H 0.182 1.0653 0.5171 0.07 Uiso 0.5 1 d PR A -1
H10H H 0.2662 1.1386 0.5504 0.07 Uiso 0.5 1 d PR A -1
H10I H 0.2854 1.0088 0.6072 0.07 Uiso 0.5 1 d PR A -1

loop_
_atom_site_aniso_label
_atom_site_aniso_U_11
_atom_site_aniso_U_22
_atom_site_aniso_U_33
_atom_site_aniso_U_23
_atom_site_aniso_U_13
_atom_site_aniso_U_12
C1 0.0204(8) 0.0231(8) 0.0172(8) 0.0001(6) 0.0004(6) -0.0058(6)
C2 0.0221(8) 0.0202(7) 0.0167(8) -0.0002(6) 0.0011(6) -0.0046(6)
C3 0.0198(8) 0.0184(7) 0.0217(8) 0.0015(6) 0.0011(6) -0.0057(6)
C4 0.0230(8) 0.0256(8) 0.0229(8) -0.0012(6) 0.0043(7) -0.0047(7)
C5 0.0181(8) 0.0281(8) 0.0325(9) 0.0020(7) 0.0040(7) -0.0055(7)
C6 0.0206(8) 0.0262(8) 0.0318(9) 0.0015(7) -0.0029(7) -0.0098(7)
C7 0.0254(9) 0.0194(7) 0.0236(8) -0.0007(6) 0.0000(7) -0.0083(6)
C8 0.0197(8) 0.0170(7) 0.0228(8) 0.0000(6) 0.0015(6) -0.0058(6)
C9 0.0193(8) 0.0221(7) 0.0205(8) -0.0052(6) 0.0029(6) -0.0061(6)
C10 0.0178(8) 0.0250(8) 0.0210(8) -0.0019(6) 0.0019(6) -0.0053(6)
C11 0.0181(8) 0.0250(8) 0.0170(8) -0.0049(6) 0.0031(6) -0.0075(6)
C12 0.0171(8) 0.0213(7) 0.0230(8) -0.0048(6) 0.0029(6) -0.0074(6)
C13 0.0187(8) 0.0258(8) 0.0220(8) -0.0039(6) -0.0002(6) -0.0081(6)
C14 0.0233(8) 0.0346(9) 0.0197(8) -0.0067(7) 0.0016(7) -0.0074(7)
C15 0.0226(8) 0.0316(8) 0.0196(8) -0.0075(7) 0.0032(6) -0.0069(7)
C16 0.0243(9) 0.0339(9) 0.0212(8) -0.0020(7) -0.0006(7) -0.0112(7)
C18 0.0255(9) 0.0314(9) 0.0188(8) -0.0057(7) 0.0011(7) -0.0088(8)
C19 0.0345(10) 0.0410(10) 0.0318(10) -0.0050(8) -0.0092(8) -0.0164(8)
C20 0.0401(10) 0.0339(9) 0.0263(9) -0.0078(7) 0.0061(8) -0.0177(8)
C21 0.0255(9) 0.0328(9) 0.0249(9) -0.0036(7) 0.0046(7) -0.0100(7)
C22 0.0283(9) 0.0306(9) 0.0254(9) 0.0026(7) -0.0015(7) -0.0096(7)
C23 0.0431(12) 0.0272(10) 0.0740(16) 0.0082(10) -0.0128(11) -0.0098(9)
C24 0.0532(14) 0.0659(14) 0.0271(11) 0.0076(10) -0.0088(9) -0.0046(11)
C25 0.0270(10) 0.0400(11) 0.0518(13) 0.0090(9) -0.0009(9) -0.0041(8)
C26 0.0194(8) 0.0310(8) 0.0238(8) -0.0025(7) 0.0012(6) -0.0132(7)
C27 0.0286(9) 0.0341(9) 0.0239(9) -0.0039(7) 0.0049(7) -0.0130(7)
C28 0.0333(10) 0.0348(9) 0.0311(10) 0.0028(8) 0.0032(8) -0.0126(8)
C29 0.0281(9) 0.0311(9) 0.0426(11) -0.0032(8) 0.0076(8) -0.0139(8)
C30 0.0339(10) 0.0339(9) 0.0365(10) -0.0122(8) 0.0108(8) -0.0192(8)
C31 0.0278(9) 0.0329(9) 0.0254(9) -0.0064(7) 0.0036(7) -0.0184(7)
C32 0.0452(12) 0.0320(10) 0.0600(14) -0.0013(9) 0.0134(10) -0.0091(9)
N1 0.0173(7) 0.0271(7) 0.0197(7) -0.0050(5) 0.0039(5) -0.0063(5)
N2 0.0308(8) 0.0375(8) 0.0260(8) -0.0033(6) -0.0031(7) -0.0058(7)
O1 0.0217(6) 0.0227(5) 0.0160(5) -0.0023(4) 0.0003(4) -0.0084(4)
O2 0.0240(6) 0.0218(5) 0.0183(6) 0.0006(4) 0.0013(4) -0.0057(4)
O3 0.0257(6) 0.0318(6) 0.0269(6) -0.0077(5) -0.0028(5) -0.0106(5)
O4 0.0188(6) 0.0440(7) 0.0246(6) 0.0004(5) -0.0027(5) -0.0115(5)
O5 0.0206(6) 0.0392(7) 0.0275(6) -0.0036(5) 0.0081(5) -0.0077(5)
Si1 0.0217(2) 0.0232(2) 0.0182(2) -0.00227(17) 0.00199(17) -0.00861(18)
S2 0.0162(2) 0.0320(2) 0.0210(2) -0.00193(16) 0.00255(15) -0.00785(16)
O100 0.119(4) 0.096(3) 0.105(4) -0.031(3) 0.033(3) -0.043(3)
O101 0.0478(14) 0.0400(12) 0.0914(18) -0.0001(11) 0.0116(13) -0.0121(10)
C101 0.057(4) 0.046(3) 0.069(5) 0.001(4) 0.004(4) -0.028(3)
C102 0.049(3) 0.035(2) 0.029(2) -0.0101(17) 0.0104(19) -0.0174(18)
C103 0.029(2) 0.0302(18) 0.035(2) -0.0032(16) -0.0034(17) -0.0108(16)
C104 0.044(3) 0.033(2) 0.061(4) -0.011(3) 0.010(4) -0.010(2)

loop_
_atom_type_symbol
_atom_type_description
_atom_type_scat_dispersion_real
_atom_type_scat_dispersion_imag
_atom_type_scat_source
C C 0.0033 0.0016 'International Tables Vol C Tables 4.2.6.8 and 6.1.1.4'
H H 0 0 'International Tables Vol C Tables 4.2.6.8 and 6.1.1.4'
N N 0.0061 0.0033 'International Tables Vol C Tables 4.2.6.8 and 6.1.1.4'
O O 0.0106 0.006 'International Tables Vol C Tables 4.2.6.8 and 6.1.1.4'
Si Si 0.0817 0.0704 'International Tables Vol C Tables 4.2.6.8 and 6.1.1.4'
S S 0.1246 0.1234 'International Tables Vol C Tables 4.2.6.8 and 6.1.1.4'

loop_
_geom_angle_atom_site_label_1
_geom_angle_atom_site_label_2
_geom_angle_atom_site_label_3
_geom_angle
_geom_angle_site_symmetry_1
_geom_angle_site_symmetry_3
O1 C1 C16 107.99(12) . .
O1 C1 C10 103.24(12) . .
C16 C1 C10 118.13(13) . .
O1 C1 C2 107.02(11) . .
C16 C1 C2 111.27(13) . .
C10 C1 C2 108.40(13) . .
O2 C2 C3 109.18(12) . .
O2 C2 C1 106.84(12) . .
C3 C2 C1 112.21(13) . .
O2 C2 H2 109.5 . .
C3 C2 H2 109.5 . .
C1 C2 H2 109.5 . .
C8 C3 C4 120.12(15) . .
C8 C3 C2 119.84(14) . .
C4 C3 C2 120.05(14) . .
C5 C4 C3 119.92(16) . .
C5 C4 H4 120 . .
C3 C4 H4 120 . .
C4 C5 C6 120.81(15) . .
C4 C5 H5 119.6 . .
C6 C5 H5 119.6 . .
C5 C6 C7 119.60(16) . .
C5 C6 H6 120.2 . .
C7 C6 H6 120.2 . .
O3 C7 C6 123.80(15) . .
O3 C7 C8 115.87(14) . .
C6 C7 C8 120.32(15) . .
C3 C8 C7 119.22(14) . .
C3 C8 C9 119.38(14) . .
C7 C8 C9 121.04(14) . .
C8 C9 C10 111.70(13) . .
C8 C9 C11 106.91(12) . .
C10 C9 C11 99.21(12) . .
C8 C9 H9 112.7 . .
C10 C9 H9 112.7 . .
C11 C9 H9 112.7 . .
C1 C10 C9 100.06(12) . .
C1 C10 H10A 111.8 . .
C9 C10 H10A 111.8 . .
C1 C10 H10B 111.8 . .
C9 C10 H10B 111.8 . .
H10A C10 H10B 109.5 . .
O1 C11 C12 107.52(12) . .
O1 C11 N1 111.88(12) . .
C12 C11 N1 109.69(12) . .
O1 C11 C9 103.06(11) . .
C12 C11 C9 115.61(13) . .
N1 C11 C9 108.96(12) . .
C13 C12 C11 123.39(14) . .
C13 C12 H12 118.3 . .
C11 C12 H12 118.3 . .
C12 C13 C18 119.07(14) . .
C12 C13 C14 123.99(14) . .
C18 C13 C14 116.93(14) . .
C13 C14 C15 110.01(13) . .
C13 C14 H14A 109.7 . .
C15 C14 H14A 109.7 . .
C13 C14 H14B 109.7 . .
C15 C14 H14B 109.7 . .
H14A C14 H14B 108.2 . .
N1 C15 C14 113.70(13) . .
N1 C15 H15A 108.8 . .
C14 C15 H15A 108.8 . .
N1 C15 H15B 108.8 . .
C14 C15 H15B 108.8 . .
H15A C15 H15B 107.7 . .
C1 C16 H16A 109.5 . .
C1 C16 H16B 109.5 . .
H16A C16 H16B 109.5 . .
C1 C16 H16C 109.5 . .
H16A C16 H16C 109.5 . .
H16B C16 H16C 109.5 . .
N2 C18 C13 178.53(18) . .
O3 C19 H19A 109.5 . .
O3 C19 H19B 109.5 . .
H19A C19 H19B 109.5 . .
O3 C19 H19C 109.5 . .
H19A C19 H19C 109.5 . .
H19B C19 H19C 109.5 . .
Si1 C20 H20A 109.5 . .
Si1 C20 H20B 109.5 . .
H20A C20 H20B 109.5 . .
Si1 C20 H20C 109.5 . .
H20A C20 H20C 109.5 . .
H20B C20 H20C 109.5 . .
Si1 C21 H21A 109.5 . .
Si1 C21 H21B 109.5 . .
H21A C21 H21B 109.5 . .
Si1 C21 H21C 109.5 . .
H21A C21 H21C 109.5 . .
H21B C21 H21C 109.5 . .
C23 C22 C25 108.64(17) . .
C23 C22 C24 109.23(17) . .
C25 C22 C24 108.66(17) . .
C23 C22 Si1 110.33(13) . .
C25 C22 Si1 111.37(11) . .
C24 C22 Si1 108.57(13) . .
C22 C23 H23A 109.5 . .
C22 C23 H23B 109.5 . .
H23A C23 H23B 109.5 . .
C22 C23 H23C 109.5 . .
H23A C23 H23C 109.5 . .
H23B C23 H23C 109.5 . .
C22 C24 H24A 109.5 . .
C22 C24 H24B 109.5 . .
H24A C24 H24B 109.5 . .
C22 C24 H24C 109.5 . .
H24A C24 H24C 109.5 . .
H24B C24 H24C 109.5 . .
C22 C25 H25A 109.5 . .
C22 C25 H25B 109.5 . .
H25A C25 H25B 109.5 . .
C22 C25 H25C 109.5 . .
H25A C25 H25C 109.5 . .
H25B C25 H25C 109.5 . .
C31 C26 C27 120.65(16) . .
C31 C26 S2 120.27(12) . .
C27 C26 S2 119.04(13) . .
C28 C27 C26 119.13(16) . .
C28 C27 H27 120.4 . .
C26 C27 H27 120.4 . .
C27 C28 C29 121.32(16) . .
C27 C28 H28 119.3 . .
C29 C28 H28 119.3 . .
C28 C29 C30 118.42(16) . .
C28 C29 C32 121.07(17) . .
C30 C29 C32 120.51(18) . .
C31 C30 C29 121.25(17) . .
C31 C30 H30 119.4 . .
C29 C30 H30 119.4 . .
C30 C31 C26 119.19(16) . .
C30 C31 H31 120.4 . .
C26 C31 H31 120.4 . .
C29 C32 H32A 109.5 . .
C29 C32 H32B 109.5 . .
H32A C32 H32B 109.5 . .
C29 C32 H32C 109.5 . .
H32A C32 H32C 109.5 . .
H32B C32 H32C 109.5 . .
C29 C32 H32D 109.5 . .
H32A C32 H32D 141.1 . .
H32B C32 H32D 56.3 . .
H32C C32 H32D 56.3 . .
C29 C32 H32E 109.5 . .
H32A C32 H32E 56.3 . .
H32B C32 H32E 141.1 . .
H32C C32 H32E 56.3 . .
H32D C32 H32E 109.5 . .
C29 C32 H32F 109.5 . .
H32A C32 H32F 56.3 . .
H32B C32 H32F 56.3 . .
H32C C32 H32F 141.1 . .
H32D C32 H32F 109.5 . .
H32E C32 H32F 109.5 . .
C15 N1 C11 110.38(12) . .
C15 N1 S2 116.53(10) . .
C11 N1 S2 121.16(10) . .
C11 O1 C1 110.55(11) . .
C2 O2 Si1 128.72(10) . .
C7 O3 C19 116.73(14) . .
O2 Si1 C20 109.93(7) . .
O2 Si1 C21 110.25(7) . .
C20 Si1 C21 111.30(8) . .
O2 Si1 C22 104.96(7) . .
C20 Si1 C22 111.62(8) . .
C21 Si1 C22 108.60(8) . .
O4 S2 O5 118.86(7) . .
O4 S2 N1 108.17(7) . .
O5 S2 N1 104.80(7) . .
O4 S2 C26 107.99(8) . .
O5 S2 C26 107.94(7) . .
N1 S2 C26 108.73(7) . .
C102 O101 C102 180.0000(10) . 2_676
C102 O101 C103 48.9(2) . 2_676
C102 O101 C103 131.1(2) 2_676 2_676
C102 O101 C103 131.1(2) . .
C102 O101 C103 48.9(2) 2_676 .
C103 O101 C103 180.0(3) 2_676 .
C102 C101 H10C 108.5 . .
C102 C101 H10D 110.1 . .
H10C C101 H10D 109.5 . .
C102 C101 H10E 109.8 . .
H10C C101 H10E 109.5 . .
H10D C101 H10E 109.5 . .
O100 C102 O101 111.7(4) . .
O100 C102 C101 127.4(5) . .
O101 C102 C101 120.9(5) . .
O101 C103 C104 117.7(4) . .
O101 C103 H10F 108 . .
C104 C103 H10F 107.7 . .
O101 C103 H10J 107.9 . .
C104 C103 H10J 107.9 . .
H10F C103 H10J 107.3 . .
C103 C104 H10G 110.1 . .
C103 C104 H10H 109.1 . .
H10G C104 H10H 109.5 . .
C103 C104 H10I 109.3 . .
H10G C104 H10I 109.5 . .
H10H C104 H10I 109.5 . .

loop_
_geom_bond_atom_site_label_1
_geom_bond_atom_site_label_2
_geom_bond_distance
_geom_bond_site_symmetry_2
C1 O1 1.4754(18) .
C1 C16 1.511(2) .
C1 C10 1.516(2) .
C1 C2 1.536(2) .
C2 O2 1.4367(18) .
C2 C3 1.514(2) .
C2 H2 1 .
C3 C8 1.393(2) .
C3 C4 1.396(2) .
C4 C5 1.381(2) .
C4 H4 0.95 .
C5 C6 1.385(3) .
C5 H5 0.95 .
C6 C7 1.391(2) .
C6 H6 0.95 .
C7 O3 1.369(2) .
C7 C8 1.405(2) .
C8 C9 1.515(2) .
C9 C10 1.528(2) .
C9 C11 1.557(2) .
C9 H9 1 .
C10 H10A 0.99 .
C10 H10B 0.99 .
C11 O1 1.4205(19) .
C11 C12 1.502(2) .
C11 N1 1.5035(19) .
C12 C13 1.334(2) .
C12 H12 0.95 .
C13 C18 1.441(2) .
C13 C14 1.506(2) .
C14 C15 1.520(2) .
C14 H14A 0.99 .
C14 H14B 0.99 .
C15 N1 1.485(2) .
C15 H15A 0.99 .
C15 H15B 0.99 .
C16 H16A 0.98 .
C16 H16B 0.98 .
C16 H16C 0.98 .
C18 N2 1.146(2) .
C19 O3 1.430(2) .
C19 H19A 0.98 .
C19 H19B 0.98 .
C19 H19C 0.98 .
C20 Si1 1.8612(18) .
C20 H20A 0.98 .
C20 H20B 0.98 .
C20 H20C 0.98 .
C21 Si1 1.8627(17) .
C21 H21A 0.98 .
C21 H21B 0.98 .
C21 H21C 0.98 .
C22 C23 1.525(3) .
C22 C25 1.529(3) .
C22 C24 1.538(3) .
C22 Si1 1.8892(17) .
C23 H23A 0.98 .
C23 H23B 0.98 .
C23 H23C 0.98 .
C24 H24A 0.98 .
C24 H24B 0.98 .
C24 H24C 0.98 .
C25 H25A 0.98 .
C25 H25B 0.98 .
C25 H25C 0.98 .
C26 C31 1.389(2) .
C26 C27 1.392(2) .
C26 S2 1.7683(17) .
C27 C28 1.380(3) .
C27 H27 0.95 .
C28 C29 1.391(3) .
C28 H28 0.95 .
C29 C30 1.393(3) .
C29 C32 1.507(3) .
C30 C31 1.380(2) .
C30 H30 0.95 .
C31 H31 0.95 .
C32 H32A 0.98 .
C32 H32B 0.98 .
C32 H32C 0.98 .
C32 H32D 0.98 .
C32 H32E 0.98 .
C32 H32F 0.98 .
N1 S2 1.6605(13) .
O2 Si1 1.6536(11) .
O4 S2 1.4254(12) .
O5 S2 1.4377(12) .
O100 C102 1.157(6) .
O101 C102 1.292(4) .
O101 C102 1.292(4) 2_676
O101 C103 1.362(4) 2_676
O101 C103 1.362(4) .
C101 C102 1.479(9) .
C101 H10C 0.96 .
C101 H10D 0.96 .
C101 H10E 0.96 .
C103 C104 1.504(8) .
C103 H10F 0.9601 .
C103 H10J 0.96 .
C104 H10G 0.96 .
C104 H10H 0.96 .
C104 H10I 0.96 .

loop_
_geom_torsion_atom_site_label_1
_geom_torsion_atom_site_label_2
_geom_torsion_atom_site_label_3
_geom_torsion_atom_site_label_4
_geom_torsion
_geom_torsion_site_symmetry_1
O1 C1 C2 O2 178.24(11) .
C16 C1 C2 O2 -64.01(16) .
C10 C1 C2 O2 67.49(15) .
O1 C1 C2 C3 58.61(15) .
C16 C1 C2 C3 176.37(12) .
C10 C1 C2 C3 -52.14(16) .
O2 C2 C3 C8 -101.84(15) .
C1 C2 C3 C8 16.41(19) .
O2 C2 C3 C4 77.97(17) .
C1 C2 C3 C4 -163.79(13) .
C8 C3 C4 C5 1.0(2) .
C2 C3 C4 C5 -178.80(13) .
C3 C4 C5 C6 -0.5(2) .
C4 C5 C6 C7 -0.6(2) .
C5 C6 C7 O3 -177.41(14) .
C5 C6 C7 C8 1.2(2) .
C4 C3 C8 C7 -0.4(2) .
C2 C3 C8 C7 179.38(13) .
C4 C3 C8 C9 172.75(13) .
C2 C3 C8 C9 -7.4(2) .
O3 C7 C8 C3 178.02(13) .
C6 C7 C8 C3 -0.7(2) .
O3 C7 C8 C9 5.0(2) .
C6 C7 C8 C9 -173.72(13) .
C3 C8 C9 C10 33.57(18) .
C7 C8 C9 C10 -153.38(14) .
C3 C8 C9 C11 -73.95(17) .
C7 C8 C9 C11 99.10(16) .
O1 C1 C10 C9 -38.51(14) .
C16 C1 C10 C9 -157.56(13) .
C2 C1 C10 C9 74.76(14) .
C8 C9 C10 C1 -64.83(14) .
C11 C9 C10 C1 47.60(13) .
C8 C9 C11 O1 76.12(14) .
C10 C9 C11 O1 -40.04(14) .
C8 C9 C11 C12 -40.88(17) .
C10 C9 C11 C12 -157.03(13) .
C8 C9 C11 N1 -164.92(12) .
C10 C9 C11 N1 78.93(14) .
O1 C11 C12 C13 141.20(14) .
N1 C11 C12 C13 19.3(2) .
C9 C11 C12 C13 -104.34(17) .
C11 C12 C13 C18 -175.90(14) .
C11 C12 C13 C14 2.8(2) .
C12 C13 C14 C15 6.4(2) .
C18 C13 C14 C15 -174.80(14) .
C13 C14 C15 N1 -39.02(18) .
C31 C26 C27 C28 -1.9(2) .
S2 C26 C27 C28 175.95(13) .
C26 C27 C28 C29 0.6(3) .
C27 C28 C29 C30 1.0(3) .
C27 C28 C29 C32 -179.31(18) .
C28 C29 C30 C31 -1.5(3) .
C32 C29 C30 C31 178.89(17) .
C29 C30 C31 C26 0.2(2) .
C27 C26 C31 C30 1.5(2) .
S2 C26 C31 C30 -176.33(12) .
C14 C15 N1 C11 63.24(16) .
C14 C15 N1 S2 -80.12(15) .
O1 C11 N1 C15 -169.56(12) .
C12 C11 N1 C15 -50.32(16) .
C9 C11 N1 C15 77.14(15) .
O1 C11 N1 S2 -28.15(16) .
C12 C11 N1 S2 91.08(14) .
C9 C11 N1 S2 -141.45(11) .
C12 C11 O1 C1 139.32(12) .
N1 C11 O1 C1 -100.18(13) .
C9 C11 O1 C1 16.74(14) .
C16 C1 O1 C11 139.50(13) .
C10 C1 O1 C11 13.65(15) .
C2 C1 O1 C11 -100.62(13) .
C3 C2 O2 Si1 -105.92(14) .
C1 C2 O2 Si1 132.52(12) .
C6 C7 O3 C19 0.4(2) .
C8 C7 O3 C19 -178.25(13) .
C2 O2 Si1 C20 -40.23(14) .
C2 O2 Si1 C21 82.84(13) .
C2 O2 Si1 C22 -160.39(12) .
C23 C22 Si1 O2 -73.59(15) .
C25 C22 Si1 O2 47.14(15) .
C24 C22 Si1 O2 166.74(13) .
C23 C22 Si1 C20 167.37(14) .
C25 C22 Si1 C20 -71.89(16) .
C24 C22 Si1 C20 47.70(16) .
C23 C22 Si1 C21 44.31(16) .
C25 C22 Si1 C21 165.04(14) .
C24 C22 Si1 C21 -75.37(15) .
C15 N1 S2 O4 -156.42(11) .
C11 N1 S2 O4 64.40(13) .
C15 N1 S2 O5 -28.67(12) .
C11 N1 S2 O5 -167.85(11) .
C15 N1 S2 C26 86.55(12) .
C11 N1 S2 C26 -52.63(13) .
C31 C26 S2 O4 -31.81(15) .
C27 C26 S2 O4 150.33(13) .
C31 C26 S2 O5 -161.50(13) .
C27 C26 S2 O5 20.64(15) .
C31 C26 S2 N1 85.33(14) .
C27 C26 S2 N1 -92.53(14) .
C103 O101 C102 O100 -171.1(5) 2_676
C103 O101 C102 O100 8.9(5) .
C103 O101 C102 C101 6.9(4) 2_676
C103 O101 C102 C101 -173.1(4) .
C102 O101 C103 C104 -179.4(4) .
C102 O101 C103 C104 0.6(4) 2_676
